data_2008178
loop_
_publ_author_name
'H\"okelek, Tuncer'
'K\?il\?i\,c, Zeynel'
'Bilge, Selen'

_publ_section_title 2,5,8-Trioxa-16,20-diazatricyclo[20.4.0.0^9,14^]hexacosa-9,11,13,15,20,22,24,26-octaene
_journal_issue 2
_journal_name_full 'Acta Crystallographica Section C'
_journal_page_first 248
_journal_page_last 250
_journal_paper_doi 10.1107/S0108270198012281
_journal_volume 55
_journal_year 1999
_chemical_formula_moiety 'C21 H24 N2 O3'
_chemical_formula_sum 'C21 H24 N2 O3'
_chemical_formula_weight 352.432
_space_group_IT_number 15
_symmetry_cell_setting monoclinic
_symmetry_space_group_name_Hall '-C 2yc'
_symmetry_space_group_name_H-M 'C 1 2/c 1'
_atom_type_scat_source IntTabIV
_cell_angle_alpha 90
_cell_angle_beta 98.67(2)
_cell_angle_gamma 90
_cell_formula_units_Z 8
_cell_length_a 14.901(2)
_cell_length_b 15.7850(10)
_cell_length_c 8.012(2)
_cell_measurement_reflns_used 25
_cell_measurement_temperature 298
_cell_measurement_theta_max 18
_cell_measurement_theta_min 9
_cell_volume 1863.0(6)
_computing_cell_refinement MolEN
_computing_data_collection 'MolEN (Fair, 1990)'
_computing_data_reduction MolEN
_computing_molecular_graphics 'ORTEPII (Johnson, 1976)'
_computing_publication_material MolEN
_computing_structure_refinement MolEN
_computing_structure_solution 'SHELXS86 (Sheldrick, 1990)'
_diffrn_measurement_device 'Enraf-Nonius CAD-4'
_diffrn_measurement_method \w/2\q
_diffrn_radiation_type MoK\a
_diffrn_radiation_wavelength 0.71069
_diffrn_reflns_av_R_equivalents 0.039
_diffrn_reflns_limit_h_max 18
_diffrn_reflns_limit_h_min 0
_diffrn_reflns_limit_k_max 19
_diffrn_reflns_limit_k_min 0
_diffrn_reflns_limit_l_max 9
_diffrn_reflns_limit_l_min -9
_diffrn_reflns_number 2030
_diffrn_reflns_theta_max 26.3
_diffrn_standards_decay_% 1
_diffrn_standards_interval_count 250
_diffrn_standards_interval_time 120
_diffrn_standards_number 3
_exptl_absorpt_coefficient_mu 0.1688
_exptl_absorpt_correction_T_max 0.964
_exptl_absorpt_correction_T_min 0.947
_exptl_absorpt_correction_type 'empirical via \y scans (MolEN; Fair, 1990)'
_exptl_crystal_colour colourless
_exptl_crystal_density_diffrn 2.5131
_exptl_crystal_density_method none
_exptl_crystal_description block-like
_exptl_crystal_size_max 0.30
_exptl_crystal_size_mid 0.25
_exptl_crystal_size_min 0.20
_refine_diff_density_max 0.44
_refine_diff_density_min -0.28
_refine_ls_extinction_method none
_refine_ls_goodness_of_fit_obs 1.15
_refine_ls_hydrogen_treatment 'H atoms riding'
_refine_ls_number_parameters 126
_refine_ls_number_reflns 1279
_refine_ls_R_factor_obs 0.0691
_refine_ls_shift/esd_max 0.01
_refine_ls_structure_factor_coef F
_refine_ls_weighting_details 'w = 1/[\s(F)^2^ + (0.02F)^2^ + 1.0]'
_refine_ls_weighting_scheme calc
_refine_ls_wR_factor_obs 0.0750
_reflns_number_observed 1279
_reflns_number_total 1882
_reflns_observed_criterion F>1.5\s(F)
_cod_data_source_file os1040.cif
_cod_data_source_block os1040
_cod_depositor_comments
;
The following automatic conversions were performed:

'_refine_ls_weighting_scheme' value 'w = 1/[\s(F)^2^ + (0.02F)^2^ +
1.0]' was changed to 'calc'. New tag '_refine_ls_weighting_details'
was created. The value of the new tag was set to 'w = 1/[\s(F)^2^ +
(0.02F)^2^ + 1.0]'.

Automatic conversion script
Id: cif_fix_values 3143 2015-03-26 13:38:13Z robertas 
;
_cod_original_sg_symbol_H-M 'C 2/c'
_cod_database_code 2008178

loop_
_symmetry_equiv_pos_as_xyz
x,y,z
-x,y,-z+1/2
-x,-y,-z
x,-y,z+1/2
x+1/2,y+1/2,z
-x+1/2,y+1/2,-z+1/2
-x+1/2,-y+1/2,-z
x+1/2,-y+1/2,z+1/2

loop_
_atom_site_aniso_label
_atom_site_aniso_U_11
_atom_site_aniso_U_22
_atom_site_aniso_U_33
_atom_site_aniso_U_12
_atom_site_aniso_U_13
_atom_site_aniso_U_23
O1 0.0460(10) 0.0350(10) 0.087(2) 0.0020(10) 0.0190(10) 0.0060(10)
O2 0.062(2) 0.072(3) 0.540(10) 0 -0.100(4) 0
N1 0.0410(10) 0.0400(10) 0.0570(10) 0.0080(10) 0.0120(10) 0.0030(10)
C1 0.038(2) 0.029(2) 0.068(3) 0 0.011(2) 0
C2 0.045(2) 0.046(2) 0.050(2) 0.0090(10) 0.0120(10) -0.0060(10)
C3 0.0390(10) 0.041(2) 0.045(2) 0.0030(10) 0.0080(10) 0.0030(10)
C4 0.0360(10) 0.0390(10) 0.0390(10) 0.0040(10) 0.0050(10) 0.0010(10)
C5 0.047(2) 0.040(2) 0.060(2) 0.0050(10) 0.0140(10) 0.006(2)
C6 0.049(2) 0.060(2) 0.071(2) 0.002(2) 0.0240(10) 0.010(2)
C7 0.047(2) 0.063(2) 0.061(2) 0.017(2) 0.0170(10) 0.003(2)
C8 0.048(2) 0.041(2) 0.061(2) 0.0130(10) 0.0070(10) 0.001(2)
C9 0.0350(10) 0.041(2) 0.047(2) 0.0040(10) 0.0020(10) 0.0020(10)
C10 0.053(2) 0.035(2) 0.095(3) 0.001(2) -0.001(2) 0.011(2)
C11 0.079(3) 0.054(3) 0.330(9) -0.010(2) 0.038(4) -0.003(4)

loop_
_atom_site_label
_atom_site_fract_x
_atom_site_fract_y
_atom_site_fract_z
_atom_site_U_iso_or_equiv
O1 0.33750(10) 0.97430(10) 0.1492(3) 0.0553(5)
O2 0.500 1.0571(4) 0.250 0.2409(3)
N1 0.3647(2) 0.7228(2) 0.1844(3) 0.0454(5)
C1 0.500 0.6333(3) 0.250 0.0448(9)
C2 0.4407(2) 0.6846(2) 0.1175(4) 0.0468(6)
C3 0.3528(2) 0.8011(2) 0.1655(4) 0.0413(6)
C4 0.2768(2) 0.8460(2) 0.2251(4) 0.0382(6)
C5 0.2108(2) 0.8019(2) 0.2942(4) 0.0488(7)
C6 0.1400(2) 0.8435(2) 0.3522(5) 0.0587(8)
C7 0.1341(2) 0.9302(2) 0.3400(4) 0.0560(7)
C8 0.1982(2) 0.9759(2) 0.2730(4) 0.0501(7)
C9 0.2701(2) 0.9345(2) 0.2153(4) 0.0413(6)
C10 0.3462(2) 1.0639(2) 0.1689(5) 0.0624(8)
C11 0.4328(3) 1.0901(3) 0.1490(10) 0.1534(2)
H11 0.538 0.596 0.194 0.0507(7)
H21 0.477 0.726 0.071 0.0520(7)
H22 0.416 0.646 0.023 0.0558(7)
H31 0.392 0.836 0.106 0.0532(7)
H51 0.215 0.742 0.302 0.0609
H61 0.100 0.813 0.407 0.0723(9)
H71 0.086 0.960 0.384 0.0748(9)
H81 0.195 1.035 0.274 0.0571(7)
H101 0.345 1.078 0.284 0.0786
H102 0.298 1.092 0.099 0.0786
H111 0.435 1.150 0.143 0.1471
H112 0.439 1.066 0.043 0.1471

loop_
_geom_angle_atom_site_label_1
_geom_angle_atom_site_label_2
_geom_angle_atom_site_label_3
_geom_angle
_geom_angle_publ_flag
C4 C3 N1 122.4(3) yes
C4 C3 H31 115.0 no
N1 C3 H31 122.5 no
O1 C9 C4 115.6(3) yes
O1 C9 C8 124.4(3) yes
C4 C9 C8 120.1(3) yes
C9 O1 C10 118.4(3) yes
C3 C4 C9 120.8(3) yes
C3 C4 C5 120.9(3) yes
C9 C4 C5 118.3(3) yes
C3 N1 C2 117.9(3) yes
C4 C5 C6 121.3(3) yes
C4 C5 H51 119.1 no
C6 C5 H51 119.6 no
C6 C7 C8 120.8(3) yes
C6 C7 H71 119.7 no
C8 C7 H71 119.5 no
C5 C6 C7 119.5(3) yes
C5 C6 H61 119.9 no
C7 C6 H61 120.4 no
C2 C1 H11 108.8 no
N1 C2 C1 111.6(2) yes
N1 C2 H21 111.8 no
N1 C2 H22 108.3 no
C1 C2 H21 109.7 no
C1 C2 H22 108.6 no
H21 C2 H22 106.6 no
O1 C10 C11 110.8(3) yes
O1 C10 H101 109.3 no
O1 C10 H102 110.4 no
C11 C10 H101 101.3 no
C11 C10 H102 115.3 no
H101 C10 H102 109.4 no
C10 C11 O2 116.9(6) yes
C10 C11 H111 110.4 no
C10 C11 H112 101.7 no
O2 C11 H111 113.5 no
O2 C11 H112 103.4 no
H111 C11 H112 109.9 no
C9 C8 C7 120.0(3) yes
C9 C8 H81 120.6 no
C7 C8 H81 119.2 no

loop_
_geom_bond_atom_site_label_1
_geom_bond_atom_site_label_2
_geom_bond_site_symmetry_1
_geom_bond_site_symmetry_2
_geom_bond_distance
_geom_bond_publ_flag
C3 C4 . . 1.476(4) yes
C3 N1 . . 1.254(4) yes
C3 H31 . . 0.976 no
C9 O1 . . 1.359(4) yes
C9 C4 . . 1.402(4) yes
C9 C8 . . 1.392(4) yes
O1 C10 . . 1.427(4) yes
C4 C5 . . 1.388(4) yes
N1 C2 . . 1.455(4) yes
C5 C6 . . 1.382(5) yes
C5 H51 . . 0.950 no
C7 C6 . . 1.374(5) yes
C7 C8 . . 1.371(5) yes
C7 H71 . . 0.967 no
C6 H61 . . 0.925 no
C1 C2 . . 1.512(4) yes
C1 H11 . . 0.979 no
C2 H21 . . 0.957 no
C2 H22 . . 0.993 no
C10 C11 . . 1.387(7) yes
C10 H101 . . 0.952 no
C10 H102 . . 0.949 no
O2 C11 . . 1.299(6) yes
C11 H111 . . 0.949 no
C11 H112 . . 0.946 no
C8 H81 . . 0.934 no

loop_
_geom_torsion_atom_site_label_1
_geom_torsion_atom_site_label_2
_geom_torsion_atom_site_label_3
_geom_torsion_atom_site_label_4
_geom_torsion
_geom_torsion_publ_flag
N1 C3 C4 C9 174.3(3) yes
N1 C3 C4 C5 -4.9(5) yes
C4 C3 N1 C2 178.7(3) yes
C4 C9 O1 C10 -166.5(3) yes
C8 C9 O1 C10 12.7(5) yes
O1 C9 C4 C3 -0.3(4) no
O1 C9 C4 C5 178.9(3) no
C8 C9 C4 C3 -179.6(3) no
C8 C9 C4 C5 -0.4(4) no
O1 C9 C8 C7 -179.0(3) no
C4 C9 C8 C7 0.2(5) no
C9 O1 C10 C11 159.4(5) yes
C3 C4 C5 C6 179.2(3) no
C9 C4 C5 C6 0.0(7) no
C3 N1 C2 C1 127.3(3) yes
C4 C5 C6 C7 0.6(5) no
C8 C7 C6 C5 -0.9(5) no
C6 C7 C8 C9 0.4(5) no
O1 C10 C11 O2 -58.1(7) yes
